data_7005939
loop_
_publ_author_name
'Liddle, Stephen T.'
'Arnold, Polly L.'

_publ_section_title
;
 Synthesis and characterisation of yttrium complexes supported by the
 beta-diketiminate ligand {ArNC(CH3)CHC(CH3)NAr}- (Ar =
 2,6-Pr(i)2C6H3).
;
_journal_issue 30
_journal_name_full 'Dalton transactions (Cambridge, England : 2003)'
_journal_page_first 3305
_journal_page_last 3313
_journal_paper_doi 10.1039/b706971e
_journal_year 2007
_chemical_formula_moiety 'C72 H106 K N4 O4 Y'
_chemical_formula_sum 'C72 H106 K N4 O4 Y'
_chemical_formula_weight 1219.62
_chemical_name_systematic
;
?
;
_space_group_IT_number 15
_symmetry_cell_setting monoclinic
_symmetry_space_group_name_Hall '-C 2yc'
_symmetry_space_group_name_H-M 'C 1 2/c 1'
_atom_sites_solution_hydrogens 'geom, =CH2, =CH and Me from difmap'
_atom_sites_solution_primary heavy
_atom_sites_solution_secondary difmap
_audit_creation_method 'enCIFer editing of SHELXL97 CIF output'
_cell_angle_alpha 90.00
_cell_angle_beta 107.668(2)
_cell_angle_gamma 90.00
_cell_formula_units_Z 4
_cell_length_a 22.653(4)
_cell_length_b 16.124(3)
_cell_length_c 20.120(3)
_cell_measurement_reflns_used 4392
_cell_measurement_temperature 150(2)
_cell_measurement_theta_max 23.29
_cell_measurement_theta_min 2.40
_cell_volume 7002(2)
_computing_cell_refinement 'Bruker SAINT version 6.36a (Bruker, 2000)'
_computing_data_collection 'Bruker SMART version 5.625 (Bruker, 2001)'
_computing_data_reduction 'Bruker SAINT; Bruker SHELXTL (Bruker, 2001)'
_computing_molecular_graphics 'Bruker SHELXTL'
_computing_publication_material 'enCIFer(Allen et al.,2004);PLATON(Spek,2003)'
_computing_structure_refinement 'SHELXL-97 (Sheldrick, 1997)'
_computing_structure_solution 'Bruker SHELXTL'
_diffrn_ambient_temperature 150(2)
_diffrn_measured_fraction_theta_full 0.994
_diffrn_measured_fraction_theta_max 0.994
_diffrn_measurement_device_type 'Bruker SMART APEX CCD diffractometer'
_diffrn_measurement_method '\w rotation with narrow frames'
_diffrn_radiation_monochromator graphite
_diffrn_radiation_source 'normal-focus sealed tube'
_diffrn_radiation_type MoK\a
_diffrn_radiation_wavelength 0.71073
_diffrn_reflns_av_R_equivalents 0.0478
_diffrn_reflns_av_sigmaI/netI 0.0551
_diffrn_reflns_limit_h_max 26
_diffrn_reflns_limit_h_min -26
_diffrn_reflns_limit_k_max 19
_diffrn_reflns_limit_k_min -19
_diffrn_reflns_limit_l_max 19
_diffrn_reflns_limit_l_min -23
_diffrn_reflns_number 19562
_diffrn_reflns_theta_full 24.99
_diffrn_reflns_theta_max 24.99
_diffrn_reflns_theta_min 2.05
_diffrn_standards_decay_% 0
_diffrn_standards_number 0
_exptl_absorpt_coefficient_mu 0.940
_exptl_absorpt_correction_T_max 0.8199
_exptl_absorpt_correction_T_min 0.5510
_exptl_absorpt_correction_type multi-scan
_exptl_absorpt_process_details '(SADABS; Bruker, 2001)'
_exptl_crystal_colour colourless
_exptl_crystal_density_diffrn 1.157
_exptl_crystal_density_method 'not measured'
_exptl_crystal_description block
_exptl_crystal_F_000 2624
_exptl_crystal_size_max 0.72
_exptl_crystal_size_mid 0.33
_exptl_crystal_size_min 0.22
_refine_diff_density_max 0.628
_refine_diff_density_min -0.674
_refine_diff_density_rms 0.057
_refine_ls_extinction_method none
_refine_ls_goodness_of_fit_ref 0.989
_refine_ls_hydrogen_treatment mixed
_refine_ls_matrix_type full
_refine_ls_number_parameters 448
_refine_ls_number_reflns 6144
_refine_ls_number_restraints 13
_refine_ls_restrained_S_all 0.988
_refine_ls_R_factor_all 0.0653
_refine_ls_R_factor_gt 0.0401
_refine_ls_shift/su_max 0.001
_refine_ls_shift/su_mean 0.000
_refine_ls_structure_factor_coef Fsqd
_refine_ls_weighting_details 'calc w=1/[\s^2^(Fo^2^)+(0.0609P)^2^+0.0000P] where P=(Fo^2^+2Fc^2^)/3'
_refine_ls_weighting_scheme calc
_refine_ls_wR_factor_gt 0.0935
_refine_ls_wR_factor_ref 0.1034
_reflns_number_gt 4648
_reflns_number_total 6144
_reflns_threshold_expression I>2\s(I)
_cod_data_source_file b706971e.txt
_cod_data_source_block 6
_cod_depositor_comments
;
The following automatic conversions were performed:
'_symmetry_cell_setting' value 'Monoclinic' changed to 'monoclinic'
according to '/home/saulius/struct/CIF-dictionaries/cif_core.dic'
dictionary named 'cif_core.dic' version 2.4.1 from 2010-06-29.

Automatic conversion script
Id: cif_fix_enum 1527 2010-12-29 10:47:43Z saulius 
;
_cod_original_cell_volume 7002.3(19)
_cod_original_sg_symbol_H-M C2/c
_cod_database_code 7005939

loop_
_symmetry_equiv_pos_as_xyz
'x, y, z'
'-x, y, -z+1/2'
'x+1/2, y+1/2, z'
'-x+1/2, y+1/2, -z+1/2'
'-x, -y, -z'
'x, -y, z-1/2'
'-x+1/2, -y+1/2, -z'
'x+1/2, -y+1/2, z-1/2'

loop_
_atom_site_label
_atom_site_type_symbol
_atom_site_fract_x
_atom_site_fract_y
_atom_site_fract_z
_atom_site_U_iso_or_equiv
_atom_site_adp_type
_atom_site_occupancy
_atom_site_symmetry_multiplicity
_atom_site_calc_flag
_atom_site_refinement_flags
_atom_site_disorder_assembly
_atom_site_disorder_group
Y1 Y 1.0000 1.655661(19) 1.2500 0.02035(11) Uani 1 2 d S . .
N1 N 1.03503(8) 1.73062(11) 1.17578(10) 0.0235(4) Uani 1 1 d . . .
N2 N 0.92870(8) 1.59208(11) 1.16118(10) 0.0249(5) Uani 1 1 d . . .
C1 C 1.06474(13) 1.70279(18) 1.07110(15) 0.0411(7) Uani 1 1 d D . .
H1A H 1.0682(13) 1.6625(12) 1.0360(11) 0.049 Uiso 1 1 d D . .
H1B H 1.0809(12) 1.7588(9) 1.0685(15) 0.049 Uiso 1 1 d D . .
C2 C 1.03995(10) 1.67973(15) 1.12135(13) 0.0266(6) Uani 1 1 d . . .
C3 C 1.01967(11) 1.59177(15) 1.12047(14) 0.0309(6) Uani 1 1 d D . .
H3 H 1.0447(10) 1.5534(12) 1.1037(13) 0.037 Uiso 1 1 d D . .
C4 C 0.96967(11) 1.55437(14) 1.13064(14) 0.0299(6) Uani 1 1 d . . .
C5 C 0.96021(14) 1.46202(16) 1.11370(18) 0.0499(8) Uani 1 1 d . . .
H5A H 0.9857 1.4453 1.0844 0.075 Uiso 1 1 calc R . .
H5B H 0.9165 1.4516 1.0888 0.075 Uiso 1 1 calc R . .
H5C H 0.9724 1.4299 1.1571 0.075 Uiso 1 1 calc R . .
C6 C 1.06112(11) 1.81169(15) 1.17672(12) 0.0250(5) Uani 1 1 d . . .
C7 C 1.12369(11) 1.82530(15) 1.21592(13) 0.0305(6) Uani 1 1 d . . .
C8 C 1.14812(13) 1.90478(17) 1.21754(16) 0.0448(7) Uani 1 1 d . . .
H8 H 1.1896 1.9148 1.2453 0.054 Uiso 1 1 calc R . .
C9 C 1.11392(14) 1.96944(17) 1.17997(16) 0.0482(8) Uani 1 1 d . . .
H9 H 1.1320 2.0228 1.1811 0.058 Uiso 1 1 calc R . .
C10 C 1.05322(13) 1.95592(16) 1.14071(15) 0.0377(7) Uani 1 1 d . A .
H10 H 1.0295 2.0004 1.1150 0.045 Uiso 1 1 calc R . .
C11 C 1.02627(11) 1.87772(15) 1.13824(13) 0.0278(6) Uani 1 1 d . . .
C12 C 1.16457(11) 1.75675(17) 1.25656(14) 0.0346(6) Uani 1 1 d . . .
H12 H 1.1429 1.7028 1.2414 0.042 Uiso 1 1 calc R . .
C13 C 1.17460(14) 1.76623(18) 1.33439(15) 0.0472(8) Uani 1 1 d . . .
H13A H 1.1944 1.8198 1.3502 0.071 Uiso 1 1 calc R . .
H13B H 1.2013 1.7213 1.3595 0.071 Uiso 1 1 calc R . .
H13C H 1.1346 1.7637 1.3436 0.071 Uiso 1 1 calc R . .
C14 C 1.22735(13) 1.7526(2) 1.24322(19) 0.0631(10) Uani 1 1 d . . .
H14A H 1.2211 1.7462 1.1931 0.095 Uiso 1 1 calc R . .
H14B H 1.2509 1.7052 1.2683 0.095 Uiso 1 1 calc R . .
H14C H 1.2504 1.8039 1.2597 0.095 Uiso 1 1 calc R . .
C15 C 0.95992(12) 1.86626(15) 1.09175(14) 0.0320(6) Uani 1 1 d . . .
H15 H 0.9479 1.8070 1.0949 0.038 Uiso 1 1 calc R . .
C16 C 0.91524(13) 1.92077(17) 1.11532(17) 0.0478(8) Uani 1 1 d . . .
H16A H 0.9196 1.9095 1.1644 0.072 Uiso 1 1 calc R . .
H16B H 0.8727 1.9087 1.0869 0.072 Uiso 1 1 calc R . .
H16C H 0.9246 1.9792 1.1098 0.072 Uiso 1 1 calc R . .
C17 C 0.95424(15) 1.8854(2) 1.01519(15) 0.0543(8) Uani 1 1 d . . .
H17A H 0.9115 1.8760 0.9861 0.081 Uiso 1 1 calc R . .
H17B H 0.9821 1.8491 0.9997 0.081 Uiso 1 1 calc R . .
H17C H 0.9655 1.9434 1.0110 0.081 Uiso 1 1 calc R . .
C18 C 0.86454(11) 1.57320(14) 1.13075(14) 0.0280(6) Uani 1 1 d . . .
C19 C 0.83033(12) 1.53521(16) 1.16954(15) 0.0376(7) Uani 1 1 d . . .
C20 C 0.76738(12) 1.51941(18) 1.13781(17) 0.0473(8) Uani 1 1 d . . .
H20 H 0.7441 1.4934 1.1641 0.057 Uiso 1 1 calc R . .
C21 C 0.73837(12) 1.54037(17) 1.06985(17) 0.0462(8) Uani 1 1 d . . .
H21 H 0.6957 1.5282 1.0491 0.055 Uiso 1 1 calc R . .
C22 C 0.77149(12) 1.57917(17) 1.03190(15) 0.0407(7) Uani 1 1 d . . .
H22 H 0.7512 1.5940 0.9848 0.049 Uiso 1 1 calc R . .
C23 C 0.83436(11) 1.59731(15) 1.06092(14) 0.0326(6) Uani 1 1 d . . .
C24 C 0.85968(13) 1.5084(2) 1.24476(18) 0.0593(10) Uani 1 1 d . . .
H24 H 0.8995 1.5395 1.2629 0.071 Uiso 1 1 calc R . .
C25 C 0.8757(2) 1.4165(3) 1.2493(3) 0.1096(18) Uani 1 1 d . . .
H25A H 0.8926 1.4002 1.2983 0.164 Uiso 1 1 calc R . .
H25B H 0.9065 1.4058 1.2251 0.164 Uiso 1 1 calc R . .
H25C H 0.8382 1.3841 1.2273 0.164 Uiso 1 1 calc R . .
C26 C 0.82130(16) 1.5272(2) 1.29303(18) 0.0666(10) Uani 1 1 d . . .
H26A H 0.7849 1.4910 1.2815 0.100 Uiso 1 1 calc R . .
H26B H 0.8079 1.5853 1.2873 0.100 Uiso 1 1 calc R . .
H26C H 0.8464 1.5176 1.3415 0.100 Uiso 1 1 calc R . .
C27 C 0.86751(12) 1.64529(16) 1.01793(14) 0.0375(6) Uani 1 1 d . . .
H27 H 0.9081 1.6642 1.0503 0.045 Uiso 1 1 calc R . .
C28 C 0.88120(17) 1.5909(2) 0.96216(18) 0.0708(11) Uani 1 1 d . . .
H28A H 0.9053 1.5425 0.9843 0.106 Uiso 1 1 calc R . .
H28B H 0.9049 1.6229 0.9376 0.106 Uiso 1 1 calc R . .
H28C H 0.8421 1.5726 0.9288 0.106 Uiso 1 1 calc R . .
C29 C 0.83159(13) 1.72263(19) 0.98380(16) 0.0515(8) Uani 1 1 d . . .
H29A H 0.7917 1.7060 0.9511 0.077 Uiso 1 1 calc R . .
H29B H 0.8557 1.7529 0.9586 0.077 Uiso 1 1 calc R . .
H29C H 0.8244 1.7585 1.0199 0.077 Uiso 1 1 calc R . .
K1 K 1.0000 2.05301(5) 1.2500 0.0596(3) Uani 1 2 d S . .
C30 C 0.8545(6) 2.1263(13) 1.1546(10) 0.085(6) Uani 0.409(12) 1 d PD A 1
H30A H 0.8305 2.1771 1.1534 0.128 Uiso 0.409(12) 1 calc PR A 1
H30B H 0.8492 2.0894 1.1910 0.128 Uiso 0.409(12) 1 calc PR A 1
H30C H 0.8399 2.0984 1.1093 0.128 Uiso 0.409(12) 1 calc PR A 1
O1 O 0.9180(6) 2.1466(7) 1.1692(4) 0.068(3) Uani 0.409(12) 1 d PD A 1
C31 C 0.9315(9) 2.1912(8) 1.1148(7) 0.072(6) Uani 0.409(12) 1 d PD A 1
H31A H 0.8995 2.2342 1.0966 0.087 Uiso 0.409(12) 1 calc PR A 1
H31B H 0.9308 2.1529 1.0761 0.087 Uiso 0.409(12) 1 calc PR A 1
C32 C 0.9934(7) 2.2309(7) 1.1410(7) 0.083(4) Uani 0.409(12) 1 d PD A 1
H32A H 1.0015 2.2643 1.1034 0.100 Uiso 0.409(12) 1 calc PR A 1
H32B H 0.9945 2.2684 1.1803 0.100 Uiso 0.409(12) 1 calc PR A 1
O2 O 1.0393(6) 2.1689(5) 1.1633(4) 0.061(3) Uani 0.409(12) 1 d PD A 1
C33 C 1.1004(7) 2.2014(6) 1.1819(7) 0.070(4) Uani 0.409(12) 1 d PD A 1
H33A H 1.1060 2.2327 1.1425 0.105 Uiso 0.409(12) 1 calc PR A 1
H33B H 1.1303 2.1557 1.1936 0.105 Uiso 0.409(12) 1 calc PR A 1
H33C H 1.1071 2.2381 1.2223 0.105 Uiso 0.409(12) 1 calc PR A 1
C30A C 0.8235(4) 2.0809(6) 1.1508(4) 0.075(3) Uani 0.591(12) 1 d PD A 2
H30D H 0.7934 2.1247 1.1505 0.112 Uiso 0.591(12) 1 calc PR A 2
H30E H 0.8241 2.0406 1.1875 0.112 Uiso 0.591(12) 1 calc PR A 2
H30F H 0.8117 2.0529 1.1054 0.112 Uiso 0.591(12) 1 calc PR A 2
O1A O 0.8839(4) 2.1168(4) 1.1640(3) 0.056(2) Uani 0.591(12) 1 d PD A 2
C31A C 0.8865(5) 2.1700(5) 1.1095(4) 0.081(3) Uani 0.591(12) 1 d PD A 2
H31C H 0.8504 2.2080 1.0982 0.097 Uiso 0.591(12) 1 calc PR A 2
H31D H 0.8839 2.1367 1.0674 0.097 Uiso 0.591(12) 1 calc PR A 2
C32A C 0.9442(6) 2.2194(6) 1.1284(7) 0.077(5) Uani 0.591(12) 1 d PD A 2
H32C H 0.9452 2.2543 1.0882 0.093 Uiso 0.591(12) 1 calc PR A 2
H32D H 0.9451 2.2566 1.1678 0.093 Uiso 0.591(12) 1 calc PR A 2
O2A O 0.9969(5) 2.1674(3) 1.1474(3) 0.067(2) Uani 0.591(12) 1 d PD A 2
C33A C 1.0531(6) 2.2115(6) 1.1579(5) 0.082(4) Uani 0.591(12) 1 d PD A 2
H33D H 1.0494 2.2487 1.1183 0.123 Uiso 0.591(12) 1 calc PR A 2
H33E H 1.0870 2.1722 1.1617 0.123 Uiso 0.591(12) 1 calc PR A 2
H33F H 1.0619 2.2441 1.2009 0.123 Uiso 0.591(12) 1 calc PR A 2
C34 C 1.27318(16) 1.8293(2) 1.0160(2) 0.0664(10) Uani 1 1 d . . .
H34 H 1.2895 1.8836 1.0273 0.080 Uiso 1 1 calc R . .
C35 C 1.23218(16) 1.7970(3) 1.04747(19) 0.0665(10) Uani 1 1 d . . .
H35 H 1.2194 1.8296 1.0799 0.080 Uiso 1 1 calc R . .
C36 C 1.20980(15) 1.7183(3) 1.0322(2) 0.0657(10) Uani 1 1 d . . .
H36 H 1.1823 1.6961 1.0551 0.079 Uiso 1 1 calc R . .

loop_
_atom_site_aniso_label
_atom_site_aniso_U_11
_atom_site_aniso_U_22
_atom_site_aniso_U_33
_atom_site_aniso_U_23
_atom_site_aniso_U_13
_atom_site_aniso_U_12
Y1 0.01294(17) 0.02453(18) 0.02054(19) 0.000 0.00055(13) 0.000
N1 0.0187(10) 0.0297(11) 0.0208(12) -0.0018(9) 0.0041(9) -0.0022(8)
N2 0.0137(10) 0.0276(10) 0.0285(12) -0.0051(9) -0.0007(9) -0.0022(8)
C1 0.0416(17) 0.0519(18) 0.0341(18) -0.0115(14) 0.0178(15) -0.0036(14)
C2 0.0131(12) 0.0395(14) 0.0238(14) -0.0057(11) 0.0007(11) 0.0020(10)
C3 0.0205(13) 0.0367(14) 0.0336(16) -0.0126(12) 0.0051(12) 0.0033(11)
C4 0.0207(13) 0.0322(14) 0.0300(16) -0.0068(11) -0.0025(12) 0.0011(11)
C5 0.0364(17) 0.0373(16) 0.073(2) -0.0191(15) 0.0131(17) -0.0033(13)
C6 0.0234(13) 0.0334(13) 0.0185(14) -0.0018(11) 0.0069(11) -0.0066(11)
C7 0.0246(13) 0.0423(15) 0.0237(14) 0.0014(11) 0.0059(12) -0.0092(11)
C8 0.0307(15) 0.0518(18) 0.0446(19) 0.0062(15) 0.0002(14) -0.0192(14)
C9 0.0478(19) 0.0431(16) 0.048(2) 0.0072(15) 0.0069(16) -0.0241(14)
C10 0.0402(16) 0.0374(15) 0.0330(17) 0.0061(12) 0.0074(14) -0.0055(12)
C11 0.0262(14) 0.0344(13) 0.0225(14) 0.0000(11) 0.0068(12) -0.0032(11)
C12 0.0210(13) 0.0469(16) 0.0328(17) -0.0004(13) 0.0034(12) -0.0086(12)
C13 0.0488(19) 0.0477(17) 0.0358(19) 0.0037(14) -0.0010(15) -0.0050(14)
C14 0.0334(17) 0.088(2) 0.069(3) 0.012(2) 0.0170(18) 0.0042(17)
C15 0.0296(14) 0.0344(14) 0.0276(15) 0.0024(11) 0.0022(12) -0.0017(11)
C16 0.0358(16) 0.0480(17) 0.055(2) 0.0022(15) 0.0066(15) 0.0039(14)
C17 0.0481(19) 0.076(2) 0.0299(18) 0.0074(16) -0.0021(15) -0.0072(17)
C18 0.0187(13) 0.0242(12) 0.0361(16) -0.0045(11) 0.0011(12) -0.0031(10)
C19 0.0216(14) 0.0389(15) 0.0429(19) 0.0080(13) -0.0040(13) -0.0077(11)
C20 0.0246(15) 0.0557(18) 0.054(2) 0.0133(15) 0.0003(15) -0.0135(13)
C21 0.0197(14) 0.0534(18) 0.053(2) 0.0015(15) -0.0078(15) -0.0078(13)
C22 0.0258(14) 0.0527(17) 0.0332(17) -0.0031(14) -0.0069(13) -0.0038(13)
C23 0.0239(14) 0.0374(15) 0.0307(16) -0.0084(12) -0.0005(12) -0.0012(11)
C24 0.0243(15) 0.080(2) 0.061(2) 0.0383(19) -0.0050(16) -0.0187(15)
C25 0.088(3) 0.115(3) 0.139(4) 0.090(3) 0.055(3) 0.050(3)
C26 0.058(2) 0.081(2) 0.049(2) 0.0220(18) -0.0008(19) -0.0294(19)
C27 0.0304(14) 0.0561(17) 0.0229(14) -0.0052(13) 0.0033(12) -0.0014(13)
C28 0.074(3) 0.101(3) 0.042(2) -0.0207(19) 0.023(2) -0.004(2)
C29 0.0403(17) 0.072(2) 0.0337(19) 0.0092(15) -0.0012(15) -0.0069(16)
K1 0.1050(9) 0.0385(5) 0.0306(6) 0.000 0.0138(6) 0.000
C30 0.042(10) 0.115(14) 0.083(9) 0.025(9) -0.004(9) 0.040(10)
O1 0.059(6) 0.087(6) 0.048(4) 0.019(4) 0.003(4) 0.029(5)
C31 0.106(16) 0.046(10) 0.049(8) 0.024(8) -0.002(9) 0.022(9)
C32 0.111(15) 0.045(7) 0.088(9) 0.010(6) 0.022(10) 0.013(8)
O2 0.070(8) 0.044(5) 0.064(5) 0.020(4) 0.011(5) 0.003(5)
C33 0.093(9) 0.045(5) 0.073(8) 0.003(5) 0.025(8) -0.022(6)
C30A 0.058(6) 0.093(6) 0.072(5) 0.023(5) 0.019(5) 0.022(4)
O1A 0.060(6) 0.063(4) 0.044(4) 0.015(3) 0.013(4) 0.020(4)
C31A 0.088(7) 0.074(5) 0.074(6) 0.035(4) 0.015(5) 0.014(5)
C32A 0.126(13) 0.032(6) 0.069(7) 0.008(4) 0.022(8) -0.001(5)
O2A 0.078(6) 0.051(3) 0.073(4) 0.015(2) 0.025(4) -0.002(3)
C33A 0.122(12) 0.058(6) 0.066(6) 0.008(5) 0.029(7) -0.033(8)
C34 0.050(2) 0.075(2) 0.065(3) 0.000(2) 0.004(2) 0.0034(18)
C35 0.058(2) 0.083(3) 0.057(2) -0.002(2) 0.016(2) 0.018(2)
C36 0.0387(19) 0.100(3) 0.061(3) 0.016(2) 0.0193(19) 0.011(2)

loop_
_atom_type_symbol
_atom_type_description
_atom_type_scat_dispersion_real
_atom_type_scat_dispersion_imag
_atom_type_scat_source
C C 0.0033 0.0016 'International Tables Vol C Tables 4.2.6.8 and 6.1.1.4'
H H 0.0000 0.0000 'International Tables Vol C Tables 4.2.6.8 and 6.1.1.4'
N N 0.0061 0.0033 'International Tables Vol C Tables 4.2.6.8 and 6.1.1.4'
O O 0.0106 0.0060 'International Tables Vol C Tables 4.2.6.8 and 6.1.1.4'
K K 0.2009 0.2494 'International Tables Vol C Tables 4.2.6.8 and 6.1.1.4'
Y Y -2.7962 3.5667 'International Tables Vol C Tables 4.2.6.8 and 6.1.1.4'

loop_
_geom_angle_atom_site_label_1
_geom_angle_atom_site_label_2
_geom_angle_atom_site_label_3
_geom_angle
_geom_angle_site_symmetry_1
_geom_angle_site_symmetry_3
_geom_angle_publ_flag
N1 Y1 N1 114.85(9) 2_757 . ?
N1 Y1 N2 117.29(7) 2_757 . ?
N1 Y1 N2 91.74(7) . . ?
N1 Y1 N2 91.74(7) 2_757 2_757 ?
N1 Y1 N2 117.29(7) . 2_757 ?
N2 Y1 N2 126.01(10) . 2_757 ?
N1 Y1 C4 146.81(7) 2_757 . ?
N1 Y1 C4 77.80(7) . . ?
N2 Y1 C4 29.52(7) . . ?
N2 Y1 C4 110.05(7) 2_757 . ?
N1 Y1 C4 77.80(7) 2_757 2_757 ?
N1 Y1 C4 146.81(7) . 2_757 ?
N2 Y1 C4 110.05(7) . 2_757 ?
N2 Y1 C4 29.52(7) 2_757 2_757 ?
C4 Y1 C4 108.97(10) . 2_757 ?
N1 Y1 C3 162.06(7) 2_757 . ?
N1 Y1 C3 54.80(7) . . ?
N2 Y1 C3 53.69(7) . . ?
N2 Y1 C3 106.03(7) 2_757 . ?
C4 Y1 C3 26.95(7) . . ?
C4 Y1 C3 119.14(7) 2_757 . ?
N1 Y1 C3 54.80(7) 2_757 2_757 ?
N1 Y1 C3 162.06(7) . 2_757 ?
N2 Y1 C3 106.03(7) . 2_757 ?
N2 Y1 C3 53.69(7) 2_757 2_757 ?
C4 Y1 C3 119.14(7) . 2_757 ?
C4 Y1 C3 26.95(7) 2_757 2_757 ?
C3 Y1 C3 139.25(10) . 2_757 ?
N1 Y1 C2 25.96(6) 2_757 2_757 ?
N1 Y1 C2 139.51(7) . 2_757 ?
N2 Y1 C2 114.13(7) . 2_757 ?
N2 Y1 C2 73.02(7) 2_757 2_757 ?
C4 Y1 C2 138.49(7) . 2_757 ?
C4 Y1 C2 53.18(7) 2_757 2_757 ?
C3 Y1 C2 164.90(7) . 2_757 ?
C3 Y1 C2 28.85(7) 2_757 2_757 ?
N1 Y1 C2 139.51(7) 2_757 . ?
N1 Y1 C2 25.96(6) . . ?
N2 Y1 C2 73.02(7) . . ?
N2 Y1 C2 114.13(7) 2_757 . ?
C4 Y1 C2 53.18(7) . . ?
C4 Y1 C2 138.49(7) 2_757 . ?
C3 Y1 C2 28.85(7) . . ?
C3 Y1 C2 164.90(7) 2_757 . ?
C2 Y1 C2 165.21(9) 2_757 . ?
C2 N1 C6 114.52(18) . . ?
C2 N1 Y1 109.44(14) . . ?
C6 N1 Y1 135.25(15) . . ?
C4 N2 C18 116.35(19) . . ?
C4 N2 Y1 97.73(14) . . ?
C18 N2 Y1 145.72(15) . . ?
C1 C2 N1 125.1(2) . . ?
C1 C2 C3 116.8(2) . . ?
N1 C2 C3 118.0(2) . . ?
C1 C2 Y1 168.6(2) . . ?
N1 C2 Y1 44.60(11) . . ?
C3 C2 Y1 73.49(13) . . ?
C4 C3 C2 133.8(2) . . ?
C4 C3 Y1 70.44(15) . . ?
C2 C3 Y1 77.66(13) . . ?
C3 C4 N2 124.8(2) . . ?
C3 C4 C5 117.9(2) . . ?
N2 C4 C5 117.1(2) . . ?
C3 C4 Y1 82.62(15) . . ?
N2 C4 Y1 52.75(11) . . ?
C5 C4 Y1 137.6(2) . . ?
C11 C6 C7 119.3(2) . . ?
C11 C6 N1 121.5(2) . . ?
C7 C6 N1 119.2(2) . . ?
C8 C7 C6 118.7(2) . . ?
C8 C7 C12 119.1(2) . . ?
C6 C7 C12 122.2(2) . . ?
C9 C8 C7 122.0(3) . . ?
C10 C9 C8 119.4(2) . . ?
C9 C10 C11 120.8(3) . . ?
C9 C10 K1 92.69(18) . . ?
C11 C10 K1 102.33(16) . . ?
C10 C11 C6 119.8(2) . . ?
C10 C11 C15 118.1(2) . . ?
C6 C11 C15 122.0(2) . . ?
C7 C12 C13 111.0(2) . . ?
C7 C12 C14 112.7(2) . . ?
C13 C12 C14 109.2(2) . . ?
C16 C15 C11 111.4(2) . . ?
C16 C15 C17 109.6(2) . . ?
C11 C15 C17 111.0(2) . . ?
C19 C18 C23 119.4(2) . . ?
C19 C18 N2 121.3(2) . . ?
C23 C18 N2 119.2(2) . . ?
C18 C19 C20 119.1(3) . . ?
C18 C19 C24 122.1(2) . . ?
C20 C19 C24 118.7(2) . . ?
C21 C20 C19 121.7(3) . . ?
C20 C21 C22 119.4(3) . . ?
C21 C22 C23 121.5(3) . . ?
C22 C23 C18 118.7(2) . . ?
C22 C23 C27 119.1(2) . . ?
C18 C23 C27 122.1(2) . . ?
C26 C24 C19 114.7(3) . . ?
C26 C24 C25 109.2(3) . . ?
C19 C24 C25 111.2(3) . . ?
C23 C27 C28 111.8(2) . . ?
C23 C27 C29 112.5(2) . . ?
C28 C27 C29 109.6(3) . . ?
O1 K1 O1 107.7(6) 2_757 . ?
O1 K1 O2A 43.9(2) 2_757 2_757 ?
O1 K1 O2A 86.0(3) . 2_757 ?
O1 K1 O2A 86.0(3) 2_757 . ?
O1 K1 O2A 43.9(2) . . ?
O2A K1 O2A 95.9(2) 2_757 . ?
O1 K1 O1A 17.7(3) 2_757 2_757 ?
O1 K1 O1A 121.9(4) . 2_757 ?
O2A K1 O1A 59.8(2) 2_757 2_757 ?
O2A K1 O1A 91.3(3) . 2_757 ?
O1 K1 O1A 121.9(4) 2_757 . ?
O1 K1 O1A 17.7(3) . . ?
O2A K1 O1A 91.3(3) 2_757 . ?
O2A K1 O1A 59.79(19) . . ?
O1A K1 O1A 137.9(3) 2_757 . ?
O1 K1 O2 61.9(3) 2_757 2_757 ?
O1 K1 O2 72.8(3) . 2_757 ?
O2A K1 O2 18.55(14) 2_757 2_757 ?
O2A K1 O2 94.43(16) . 2_757 ?
O1A K1 O2 78.3(2) 2_757 2_757 ?
O1A K1 O2 74.7(3) . 2_757 ?
O1 K1 O2 72.8(3) 2_757 . ?
O1 K1 O2 61.9(3) . . ?
O2A K1 O2 94.43(17) 2_757 . ?
O2A K1 O2 18.55(14) . . ?
O1A K1 O2 74.7(3) 2_757 . ?
O1A K1 O2 78.3(2) . . ?
O2 K1 O2 98.9(3) 2_757 . ?
O1 K1 C10 111.8(3) 2_757 . ?
O1 K1 C10 101.70(19) . . ?
O2A K1 C10 155.4(2) 2_757 . ?
O2A K1 C10 75.11(14) . . ?
O1A K1 C10 97.00(16) 2_757 . ?
O1A K1 C10 103.15(13) . . ?
O2 K1 C10 168.53(17) 2_757 . ?
O2 K1 C10 69.67(16) . . ?
O1 K1 C10 101.70(19) 2_757 2_757 ?
O1 K1 C10 111.8(3) . 2_757 ?
O2A K1 C10 75.11(14) 2_757 2_757 ?
O2A K1 C10 155.4(2) . 2_757 ?
O1A K1 C10 103.15(13) 2_757 2_757 ?
O1A K1 C10 97.00(17) . 2_757 ?
O2 K1 C10 69.67(16) 2_757 2_757 ?
O2 K1 C10 168.53(16) . 2_757 ?
C10 K1 C10 121.76(9) . 2_757 ?
O1 K1 C30 20.8(3) 2_757 2_757 ?
O1 K1 C30 122.3(6) . 2_757 ?
O2A K1 C30 63.6(3) 2_757 2_757 ?
O2A K1 C30 89.4(5) . 2_757 ?
O1A K1 C30 4.0(4) 2_757 2_757 ?
O1A K1 C30 138.9(4) . 2_757 ?
O2 K1 C30 82.0(3) 2_757 2_757 ?
O2 K1 C30 72.4(5) . 2_757 ?
C10 K1 C30 93.1(4) . 2_757 ?
C10 K1 C30 106.1(4) 2_757 2_757 ?
O1 K1 C31 20.5(3) 2_757 2_757 ?
O1 K1 C31 100.6(4) . 2_757 ?
O2A K1 C31 23.8(3) 2_757 2_757 ?
O2A K1 C31 93.5(3) . 2_757 ?
O1A K1 C31 36.0(3) 2_757 2_757 ?
O1A K1 C31 110.5(4) . 2_757 ?
O2 K1 C31 42.2(3) 2_757 2_757 ?
O2 K1 C31 84.9(3) . 2_757 ?
C10 K1 C31 132.3(3) . 2_757 ?
C10 K1 C31 87.0(3) 2_757 2_757 ?
C30 K1 C31 39.8(4) 2_757 2_757 ?
C31 O1 C30 113.6(12) . . ?
C31 O1 K1 120.3(8) . . ?
C30 O1 K1 119.4(8) . . ?
O1 C31 C32 110.3(12) . . ?
O1 C31 K1 39.2(5) . . ?
C32 C31 K1 81.4(8) . . ?
O2 C32 C31 109.3(12) . . ?
C32 O2 C33 112.7(11) . . ?
C32 O2 K1 108.7(9) . . ?
C33 O2 K1 122.4(6) . . ?
C31A O1A C30A 111.3(7) . . ?
C31A O1A K1 116.3(6) . . ?
C30A O1A K1 128.0(4) . . ?
O1A C31A C32A 111.7(9) . . ?
O2A C32A C31A 111.1(8) . . ?
C32A O2A C33A 113.0(7) . . ?
C32A O2A K1 115.3(6) . . ?
C33A O2A K1 114.0(6) . . ?
C35 C34 C36 119.0(3) . 7_787 ?
C36 C35 C34 120.4(3) . . ?
C35 C36 C34 120.6(3) . 7_787 ?

loop_
_geom_bond_atom_site_label_1
_geom_bond_atom_site_label_2
_geom_bond_distance
_geom_bond_site_symmetry_2
_geom_bond_publ_flag
Y1 N1 2.2451(18) 2_757 ?
Y1 N1 2.2451(18) . ?
Y1 N2 2.2586(19) . ?
Y1 N2 2.2586(19) 2_757 ?
Y1 C4 2.812(2) . ?
Y1 C4 2.812(2) 2_757 ?
Y1 C3 2.959(3) . ?
Y1 C3 2.959(3) 2_757 ?
Y1 C2 3.015(2) 2_757 ?
Y1 C2 3.015(2) . ?
N1 C2 1.400(3) . ?
N1 C6 1.432(3) . ?
N2 C4 1.398(3) . ?
N2 C18 1.428(3) . ?
C1 C2 1.349(3) . ?
C2 C3 1.489(3) . ?
C3 C4 1.352(3) . ?
C4 C5 1.528(3) . ?
C6 C11 1.409(3) . ?
C6 C7 1.414(3) . ?
C7 C8 1.393(3) . ?
C7 C12 1.513(4) . ?
C8 C9 1.380(4) . ?
C9 C10 1.379(4) . ?
C10 C11 1.395(3) . ?
C10 K1 3.217(3) . ?
C11 C15 1.521(3) . ?
C12 C13 1.520(4) . ?
C12 C14 1.527(3) . ?
C15 C16 1.521(4) . ?
C15 C17 1.538(4) . ?
C18 C19 1.397(3) . ?
C18 C23 1.418(4) . ?
C19 C20 1.398(4) . ?
C19 C24 1.520(4) . ?
C20 C21 1.368(4) . ?
C21 C22 1.373(4) . ?
C22 C23 1.396(3) . ?
C23 C27 1.518(4) . ?
C24 C26 1.518(5) . ?
C24 C25 1.522(5) . ?
C27 C28 1.528(4) . ?
C27 C29 1.533(4) . ?
K1 O1 2.557(7) 2_757 ?
K1 O1 2.557(7) . ?
K1 O2A 2.754(5) 2_757 ?
K1 O2A 2.754(5) . ?
K1 O1A 2.864(8) 2_757 ?
K1 O1A 2.864(8) . ?
K1 O2 2.875(10) 2_757 ?
K1 O2 2.875(10) . ?
K1 C10 3.217(3) 2_757 ?
K1 C30 3.480(12) 2_757 ?
K1 C31 3.493(13) 2_757 ?
C30 O1 1.417(9) . ?
O1 C31 1.416(9) . ?
C31 C32 1.485(9) . ?
C32 O2 1.414(5) . ?
O2 C33 1.420(8) . ?
C30A O1A 1.436(7) . ?
O1A C31A 1.408(7) . ?
C31A C32A 1.480(8) . ?
C32A O2A 1.412(8) . ?
O2A C33A 1.417(7) . ?
C34 C35 1.375(5) . ?
C34 C36 1.381(5) 7_787 ?
C35 C36 1.367(5) . ?
C36 C34 1.381(5) 7_787 ?
